data_8107444
loop_
_publ_author_name
'Wang, Tiantian'
'Su, Yizi'
'Feng, Yunyun'
'Tan, Yuxing'

_publ_section_title
;
 The crystal structure of trimethyl
 2,2&#x2032;,2&#x2032;&#x2032;-(benzene-1,3,5-triyltris(oxy))triacetate,
 C15H18O9
;
_journal_issue 2
_journal_name_full 'Zeitschrift f\"ur Kristallographie - New Crystal Structures'
_journal_page_first 371
_journal_page_last 372
_journal_paper_doi 10.1515/ncrs-2023-0017
_journal_volume 238
_journal_year 2023
_chemical_formula_sum 'C15 H18 O9'
_chemical_formula_weight 342.29
_space_group_crystal_system triclinic
_space_group_IT_number 2
_space_group_name_Hall '-P 1'
_space_group_name_H-M_alt 'P -1'
_atom_sites_solution_hydrogens geom
_cell_angle_alpha 90.9650(10)
_cell_angle_beta 94.9460(10)
_cell_angle_gamma 115.9310(10)
_cell_formula_units_Z 2
_cell_length_a 8.4962(7)
_cell_length_b 8.6835(7)
_cell_length_c 11.9767(10)
_cell_measurement_reflns_used 6102
_cell_measurement_temperature 296(2)
_cell_measurement_theta_max 27.44
_cell_measurement_theta_min 2.61
_cell_volume 790.21(11)
_computing_cell_refinement 'Bruker SAINT [1]'
_computing_data_collection 'Bruker APEX2 [1]'
_computing_data_reduction 'Bruker SAINT [1]'
_computing_molecular_graphics 'ORTEP-3 for Windows [4]'
_computing_publication_material 'SHELXL-2018/3 [3]'
_computing_structure_refinement 'SHELXL-2018/3 (Sheldrick, 2018) [3]'
_computing_structure_solution 'SHELXT 2018/2 (Sheldrick, 2018) [2]'
_diffrn_ambient_temperature 296(2)
_diffrn_measured_fraction_theta_full 0.996
_diffrn_measured_fraction_theta_max 0.994
_diffrn_measurement_device_type 'Bruker APEX-II CCD'
_diffrn_measurement_method '\f and \w scans'
_diffrn_radiation_type MoK\a
_diffrn_radiation_wavelength 0.71073
_diffrn_reflns_av_R_equivalents 0.0154
_diffrn_reflns_av_unetI/netI 0.0139
_diffrn_reflns_Laue_measured_fraction_full 0.996
_diffrn_reflns_Laue_measured_fraction_max 0.994
_diffrn_reflns_limit_h_max 10
_diffrn_reflns_limit_h_min -10
_diffrn_reflns_limit_k_max 10
_diffrn_reflns_limit_k_min -10
_diffrn_reflns_limit_l_max 14
_diffrn_reflns_limit_l_min -14
_diffrn_reflns_number 8728
_diffrn_reflns_point_group_measured_fraction_full 0.996
_diffrn_reflns_point_group_measured_fraction_max 0.994
_diffrn_reflns_theta_full 25.242
_diffrn_reflns_theta_max 25.997
_diffrn_reflns_theta_min 2.613
_exptl_absorpt_coefficient_mu 0.121
_exptl_absorpt_correction_T_max 0.9751
_exptl_absorpt_correction_T_min 0.9705
_exptl_absorpt_correction_type multi-scan
_exptl_absorpt_process_details SADABS
_exptl_crystal_colour colorless
_exptl_crystal_density_diffrn 1.439
_exptl_crystal_description block
_exptl_crystal_F_000 360
_exptl_crystal_size_max 0.250
_exptl_crystal_size_mid 0.230
_exptl_crystal_size_min 0.210
_refine_diff_density_max 0.158
_refine_diff_density_min -0.138
_refine_diff_density_rms 0.030
_refine_ls_extinction_coef 0.084(4)
_refine_ls_extinction_expression Fc^*^=kFc[1+0.001xFc^2^\l^3^/sin(2\q)]^-1/4^
_refine_ls_extinction_method 'SHELXL-2018/3 (Sheldrick 2018)'
_refine_ls_goodness_of_fit_ref 1.033
_refine_ls_hydrogen_treatment constr
_refine_ls_matrix_type full
_refine_ls_number_parameters 221
_refine_ls_number_reflns 3099
_refine_ls_number_restraints 0
_refine_ls_restrained_S_all 1.033
_refine_ls_R_factor_all 0.0348
_refine_ls_R_factor_gt 0.0318
_refine_ls_shift/su_max 0.001
_refine_ls_shift/su_mean 0.000
_refine_ls_structure_factor_coef Fsqd
_refine_ls_weighting_details 'w=1/[\s^2^(Fo^2^)+(0.0373P)^2^+0.2102P] where P=(Fo^2^+2Fc^2^)/3'
_refine_ls_weighting_scheme calc
_refine_ls_wR_factor_gt 0.0835
_refine_ls_wR_factor_ref 0.0855
_reflns_Friedel_coverage 0.000
_reflns_Friedel_fraction_full .
_reflns_Friedel_fraction_max .
_reflns_number_gt 2828
_reflns_number_total 3099
_reflns_threshold_expression 'I > 2\s(I)'
_cod_data_source_file suppl_j_ncrs-2023-0017_suppl.cif
_cod_data_source_block tyx016_a
_cod_database_code 8107444
_shelx_space_group_comment
; 
The symmetry employed for this shelxl refinement is uniquely defined 
by the following loop, which should always be used as a source of 
symmetry information in preference to the above space-group names. 
They are only intended as comments. 
;
_shelx_estimated_absorpt_t_min 0.970
_shelx_estimated_absorpt_t_max 0.975

loop_
_space_group_symop_operation_xyz
'x, y, z'
'-x, -y, -z'

loop_
_atom_site_label
_atom_site_type_symbol
_atom_site_fract_x
_atom_site_fract_y
_atom_site_fract_z
_atom_site_U_iso_or_equiv
_atom_site_adp_type
_atom_site_occupancy
_atom_site_site_symmetry_order
_atom_site_calc_flag
_atom_site_refinement_flags_posn
_atom_site_refinement_flags_adp
_atom_site_refinement_flags_occupancy
_atom_site_disorder_assembly
_atom_site_disorder_group
O1 O 0.52503(11) 0.70930(10) 0.50102(7) 0.0397(2) Uani 1 1 d . . . . .
O2 O 0.63951(13) 1.14824(11) 0.24293(8) 0.0482(3) Uani 1 1 d . . . . .
O3 O 1.02660(11) 1.24728(11) 0.57614(7) 0.0421(2) Uani 1 1 d . . . . .
O4 O 0.22899(12) 0.39083(12) 0.29436(8) 0.0477(2) Uani 1 1 d . . . . .
O5 O 0.52030(12) 0.54099(12) 0.29972(9) 0.0508(3) Uani 1 1 d . . . . .
O6 O 0.54858(14) 1.21785(12) 0.04808(8) 0.0508(3) Uani 1 1 d . . . . .
O7 O 0.74230(16) 1.49418(13) 0.06792(9) 0.0649(3) Uani 1 1 d . . . . .
O8 O 0.96858(13) 1.12425(12) 0.85781(8) 0.0462(2) Uani 1 1 d . . . . .
O9 O 0.86020(14) 1.27747(14) 0.75727(8) 0.0555(3) Uani 1 1 d . . . . .
C1 C 0.62078(15) 0.87017(14) 0.46557(9) 0.0315(2) Uani 1 1 d . . . . .
C2 C 0.57818(15) 0.93173(14) 0.36800(9) 0.0339(3) Uani 1 1 d . . . . .
H2 H 0.477872 0.864181 0.320249 0.041 Uiso 1 1 calc R U . . .
C3 C 0.68998(16) 1.09846(15) 0.34291(9) 0.0342(3) Uani 1 1 d . . . . .
C4 C 0.83886(16) 1.20146(14) 0.41271(10) 0.0352(3) Uani 1 1 d . . . . .
H4 H 0.912146 1.312084 0.394558 0.042 Uiso 1 1 calc R U . . .
C5 C 0.87659(15) 1.13509(15) 0.51142(9) 0.0328(3) Uani 1 1 d . . . . .
C6 C 0.77001(15) 0.97087(14) 0.53843(9) 0.0336(3) Uani 1 1 d . . . . .
H6 H 0.796996 0.927772 0.604089 0.040 Uiso 1 1 calc R U . . .
C7 C 0.36280(15) 0.59877(15) 0.43992(10) 0.0353(3) Uani 1 1 d . . . . .
H7A H 0.299643 0.664766 0.416927 0.042 Uiso 1 1 calc R U . . .
H7B H 0.292133 0.512744 0.488577 0.042 Uiso 1 1 calc R U . . .
C8 C 0.38512(15) 0.51064(14) 0.33782(10) 0.0341(3) Uani 1 1 d . . . . .
C9 C 0.2291(3) 0.2954(2) 0.19511(14) 0.0704(5) Uani 1 1 d . . . . .
H9A H 0.262084 0.370214 0.134353 0.106 Uiso 1 1 calc R U . . .
H9B H 0.113549 0.203994 0.175545 0.106 Uiso 1 1 calc R U . . .
H9C H 0.311793 0.248377 0.209148 0.106 Uiso 1 1 calc R U . . .
C10 C 0.73863(18) 1.32012(15) 0.21726(11) 0.0418(3) Uani 1 1 d . . . . .
H10A H 0.861718 1.344456 0.219399 0.050 Uiso 1 1 calc R U . . .
H10B H 0.728460 1.396129 0.273453 0.050 Uiso 1 1 calc R U . . .
C11 C 0.67627(17) 1.35388(16) 0.10326(11) 0.0410(3) Uani 1 1 d . . . . .
C12 C 0.4900(2) 1.2438(2) -0.06459(13) 0.0650(4) Uani 1 1 d . . . . .
H12A H 0.431381 1.316162 -0.060333 0.097 Uiso 1 1 calc R U . . .
H12B H 0.410085 1.135098 -0.101503 0.097 Uiso 1 1 calc R U . . .
H12C H 0.589792 1.297453 -0.106345 0.097 Uiso 1 1 calc R U . . .
C13 C 1.06662(15) 1.19376(16) 0.68125(10) 0.0385(3) Uani 1 1 d . . . . .
H13A H 1.189042 1.265329 0.707941 0.046 Uiso 1 1 calc R U . . .
H13B H 1.050442 1.076366 0.672214 0.046 Uiso 1 1 calc R U . . .
C14 C 0.95169(15) 1.20471(15) 0.76702(10) 0.0373(3) Uani 1 1 d . . . . .
C15 C 0.8712(2) 1.1341(2) 0.94821(13) 0.0658(4) Uani 1 1 d . . . . .
H15A H 0.910775 1.251990 0.973129 0.099 Uiso 1 1 calc R U . . .
H15B H 0.889932 1.071978 1.009410 0.099 Uiso 1 1 calc R U . . .
H15C H 0.748106 1.084864 0.922318 0.099 Uiso 1 1 calc R U . . .

loop_
_atom_site_aniso_label
_atom_site_aniso_U_11
_atom_site_aniso_U_22
_atom_site_aniso_U_33
_atom_site_aniso_U_23
_atom_site_aniso_U_13
_atom_site_aniso_U_12
O1 0.0423(5) 0.0290(4) 0.0371(5) 0.0072(3) -0.0051(4) 0.0075(4)
O2 0.0593(6) 0.0328(5) 0.0399(5) 0.0111(4) -0.0083(4) 0.0108(4)
O3 0.0363(5) 0.0383(5) 0.0387(5) 0.0040(4) -0.0026(4) 0.0057(4)
O4 0.0405(5) 0.0398(5) 0.0498(5) -0.0059(4) -0.0032(4) 0.0074(4)
O5 0.0428(5) 0.0432(5) 0.0615(6) 0.0021(4) 0.0181(4) 0.0122(4)
O6 0.0645(6) 0.0414(5) 0.0385(5) 0.0098(4) -0.0022(4) 0.0173(5)
O7 0.0790(8) 0.0421(6) 0.0593(6) 0.0226(5) -0.0026(5) 0.0147(5)
O8 0.0539(6) 0.0437(5) 0.0414(5) 0.0053(4) 0.0031(4) 0.0222(4)
O9 0.0583(6) 0.0697(7) 0.0521(6) 0.0007(5) -0.0020(5) 0.0422(6)
C1 0.0352(6) 0.0270(5) 0.0326(6) 0.0030(4) 0.0049(4) 0.0138(5)
C2 0.0360(6) 0.0305(6) 0.0327(6) 0.0002(4) -0.0022(5) 0.0132(5)
C3 0.0425(6) 0.0321(6) 0.0301(6) 0.0046(4) 0.0027(5) 0.0184(5)
C4 0.0379(6) 0.0287(6) 0.0359(6) 0.0054(5) 0.0061(5) 0.0112(5)
C5 0.0301(6) 0.0332(6) 0.0330(6) -0.0014(4) 0.0025(4) 0.0121(5)
C6 0.0370(6) 0.0343(6) 0.0294(6) 0.0042(4) 0.0010(5) 0.0160(5)
C7 0.0326(6) 0.0303(6) 0.0382(6) 0.0051(5) 0.0032(5) 0.0095(5)
C8 0.0335(6) 0.0270(5) 0.0385(6) 0.0083(5) 0.0026(5) 0.0103(5)
C9 0.0902(13) 0.0454(8) 0.0505(9) -0.0109(7) -0.0018(8) 0.0089(8)
C10 0.0503(7) 0.0313(6) 0.0412(7) 0.0081(5) 0.0022(5) 0.0159(6)
C11 0.0481(7) 0.0359(6) 0.0419(7) 0.0089(5) 0.0075(5) 0.0205(6)
C12 0.0811(11) 0.0645(10) 0.0419(8) 0.0107(7) -0.0084(7) 0.0276(9)
C13 0.0309(6) 0.0384(6) 0.0403(6) 0.0007(5) -0.0044(5) 0.0114(5)
C14 0.0331(6) 0.0324(6) 0.0392(6) -0.0028(5) -0.0070(5) 0.0099(5)
C15 0.0764(11) 0.0764(11) 0.0463(8) 0.0091(8) 0.0146(8) 0.0336(9)

loop_
_atom_type_symbol
_atom_type_description
_atom_type_scat_dispersion_real
_atom_type_scat_dispersion_imag
_atom_type_scat_source
C C 0.0033 0.0016 'International Tables Vol C Tables 4.2.6.8 and 6.1.1.4'
H H 0.0000 0.0000 'International Tables Vol C Tables 4.2.6.8 and 6.1.1.4'
O O 0.0106 0.0060 'International Tables Vol C Tables 4.2.6.8 and 6.1.1.4'

loop_
_geom_angle_atom_site_label_1
_geom_angle_atom_site_label_2
_geom_angle_atom_site_label_3
_geom_angle
_geom_angle_site_symmetry_1
_geom_angle_site_symmetry_3
C1 O1 C7 119.55(9) . .
C3 O2 C10 116.95(10) . .
C5 O3 C13 117.38(9) . .
C8 O4 C9 115.90(12) . .
C11 O6 C12 115.87(11) . .
C14 O8 C15 115.14(11) . .
O1 C1 C2 124.85(10) . .
O1 C1 C6 113.66(10) . .
C2 C1 C6 121.49(10) . .
C1 C2 C3 118.08(11) . .
C1 C2 H2 121.0 . .
C3 C2 H2 121.0 . .
O2 C3 C4 123.74(10) . .
O2 C3 C2 114.22(10) . .
C4 C3 C2 122.04(10) . .
C3 C4 C5 118.18(10) . .
C3 C4 H4 120.9 . .
C5 C4 H4 120.9 . .
O3 C5 C6 124.54(10) . .
O3 C5 C4 114.10(10) . .
C6 C5 C4 121.36(10) . .
C5 C6 C1 118.85(10) . .
C5 C6 H6 120.6 . .
C1 C6 H6 120.6 . .
O1 C7 C8 112.83(10) . .
O1 C7 H7A 109.0 . .
C8 C7 H7A 109.0 . .
O1 C7 H7B 109.0 . .
C8 C7 H7B 109.0 . .
H7A C7 H7B 107.8 . .
O5 C8 O4 124.13(12) . .
O5 C8 C7 126.44(11) . .
O4 C8 C7 109.43(10) . .
O4 C9 H9A 109.5 . .
O4 C9 H9B 109.5 . .
H9A C9 H9B 109.5 . .
O4 C9 H9C 109.5 . .
H9A C9 H9C 109.5 . .
H9B C9 H9C 109.5 . .
O2 C10 C11 111.30(10) . .
O2 C10 H10A 109.4 . .
C11 C10 H10A 109.4 . .
O2 C10 H10B 109.4 . .
C11 C10 H10B 109.4 . .
H10A C10 H10B 108.0 . .
O7 C11 O6 124.82(12) . .
O7 C11 C10 120.89(12) . .
O6 C11 C10 114.28(10) . .
O6 C12 H12A 109.5 . .
O6 C12 H12B 109.5 . .
H12A C12 H12B 109.5 . .
O6 C12 H12C 109.5 . .
H12A C12 H12C 109.5 . .
H12B C12 H12C 109.5 . .
O3 C13 C14 111.66(10) . .
O3 C13 H13A 109.3 . .
C14 C13 H13A 109.3 . .
O3 C13 H13B 109.3 . .
C14 C13 H13B 109.3 . .
H13A C13 H13B 108.0 . .
O9 C14 O8 124.13(12) . .
O9 C14 C13 125.60(12) . .
O8 C14 C13 110.26(10) . .
O8 C15 H15A 109.5 . .
O8 C15 H15B 109.5 . .
H15A C15 H15B 109.5 . .
O8 C15 H15C 109.5 . .
H15A C15 H15C 109.5 . .
H15B C15 H15C 109.5 . .

loop_
_geom_bond_atom_site_label_1
_geom_bond_atom_site_label_2
_geom_bond_distance
_geom_bond_site_symmetry_2
O1 C1 1.3708(14) .
O1 C7 1.4149(14) .
O2 C3 1.3768(14) .
O2 C10 1.4115(15) .
O3 C5 1.3757(14) .
O3 C13 1.4145(14) .
O4 C8 1.3299(14) .
O4 C9 1.4378(18) .
O5 C8 1.1943(15) .
O6 C11 1.3184(16) .
O6 C12 1.4535(17) .
O7 C11 1.1994(16) .
O8 C14 1.3333(15) .
O8 C15 1.4411(18) .
O9 C14 1.1972(15) .
C1 C2 1.3783(16) .
C1 C6 1.3956(16) .
C2 C3 1.3963(16) .
C2 H2 0.9300 .
C3 C4 1.3791(17) .
C4 C5 1.3971(16) .
C4 H4 0.9300 .
C5 C6 1.3765(16) .
C6 H6 0.9300 .
C7 C8 1.5008(17) .
C7 H7A 0.9700 .
C7 H7B 0.9700 .
C9 H9A 0.9600 .
C9 H9B 0.9600 .
C9 H9C 0.9600 .
C10 C11 1.5019(17) .
C10 H10A 0.9700 .
C10 H10B 0.9700 .
C12 H12A 0.9600 .
C12 H12B 0.9600 .
C12 H12C 0.9600 .
C13 C14 1.5061(18) .
C13 H13A 0.9700 .
C13 H13B 0.9700 .
C15 H15A 0.9600 .
C15 H15B 0.9600 .
C15 H15C 0.9600 .

loop_
_geom_hbond_atom_site_label_D
_geom_hbond_atom_site_label_H
_geom_hbond_atom_site_label_A
_geom_hbond_distance_DH
_geom_hbond_distance_HA
_geom_hbond_distance_DA
_geom_hbond_angle_DHA
_geom_hbond_site_symmetry_A
_geom_hbond_publ_flag
C2 H2 O9 0.93 2.65 3.5285(15) 157.2 2_676 yes
C7 H7A O9 0.97 2.57 3.3788(15) 141.3 2_676 yes
C9 H9B O8 0.96 2.64 3.2999(18) 126.7 2_666 yes
C10 H10B O5 0.97 2.61 3.3850(17) 136.5 1_565 yes
C12 H12A O7 0.96 2.65 3.604(2) 174.7 2_685 yes
C13 H13A O5 0.97 2.31 3.2325(15) 158.1 2_776 yes

loop_
_geom_torsion_atom_site_label_1
_geom_torsion_atom_site_label_2
_geom_torsion_atom_site_label_3
_geom_torsion_atom_site_label_4
_geom_torsion
_geom_torsion_site_symmetry_1
_geom_torsion_site_symmetry_2
_geom_torsion_site_symmetry_3
_geom_torsion_site_symmetry_4
C7 O1 C1 C2 -5.08(17) . . . .
C7 O1 C1 C6 174.81(10) . . . .
O1 C1 C2 C3 -179.50(11) . . . .
C6 C1 C2 C3 0.62(17) . . . .
C10 O2 C3 C4 -6.04(18) . . . .
C10 O2 C3 C2 174.83(11) . . . .
C1 C2 C3 O2 178.75(10) . . . .
C1 C2 C3 C4 -0.40(18) . . . .
O2 C3 C4 C5 -179.32(11) . . . .
C2 C3 C4 C5 -0.25(18) . . . .
C13 O3 C5 C6 -4.62(17) . . . .
C13 O3 C5 C4 175.59(10) . . . .
C3 C4 C5 O3 -179.48(10) . . . .
C3 C4 C5 C6 0.72(17) . . . .
O3 C5 C6 C1 179.71(10) . . . .
C4 C5 C6 C1 -0.52(17) . . . .
O1 C1 C6 C5 179.94(10) . . . .
C2 C1 C6 C5 -0.17(17) . . . .
C1 O1 C7 C8 80.56(13) . . . .
C9 O4 C8 O5 -0.23(18) . . . .
C9 O4 C8 C7 179.69(11) . . . .
O1 C7 C8 O5 -9.31(17) . . . .
O1 C7 C8 O4 170.77(9) . . . .
C3 O2 C10 C11 176.62(11) . . . .
C12 O6 C11 O7 1.6(2) . . . .
C12 O6 C11 C10 -177.42(13) . . . .
O2 C10 C11 O7 178.30(13) . . . .
O2 C10 C11 O6 -2.66(16) . . . .
C5 O3 C13 C14 -76.12(13) . . . .
C15 O8 C14 O9 -1.77(18) . . . .
C15 O8 C14 C13 176.91(11) . . . .
O3 C13 C14 O9 -12.98(17) . . . .
O3 C13 C14 O8 168.36(9) . . . .
